data_4076890
loop_
_publ_author_name
'Bunten, Kevin A.'
'Farrar, David H.'
'Po\"e, Anthony J.'
'Lough, Alan'

_publ_section_title
;
 Stoichiometric and Catalytic Oxidation of BINAP by Dioxygen in a
 Rhodium(I) Complex
;
_journal_issue 16
_journal_name_full Organometallics
_journal_page_first 3344
_journal_paper_doi 10.1021/om020241a
_journal_volume 21
_journal_year 2002
_chemical_formula_sum 'C45 H32 Cl O P2 Rh'
_chemical_formula_weight 789.01
_chemical_name_systematic
; 
 ? 
;
_space_group_IT_number 4
_symmetry_cell_setting monoclinic
_symmetry_space_group_name_Hall 'P 2yb'
_symmetry_space_group_name_H-M 'P 1 21 1'
_atom_sites_solution_hydrogens geom
_atom_sites_solution_primary direct
_atom_sites_solution_secondary difmap
_audit_creation_method SHELXL-97
_cell_angle_alpha 90.00
_cell_angle_beta 110.1700(14)
_cell_angle_gamma 90.00
_cell_formula_units_Z 2
_cell_length_a 11.7710(3)
_cell_length_b 11.5670(3)
_cell_length_c 13.8480(4)
_cell_measurement_reflns_used 17419
_cell_measurement_temperature 100(1)
_cell_measurement_theta_max 27.51
_cell_measurement_theta_min 2.55
_cell_volume 1769.85(8)
_computing_cell_refinement 'Denzo-SMN (Otwinowski & Minor, 1997)'
_computing_data_collection 'Collect (Nonius BV, 1997-2001)'
_computing_data_reduction 'Denzo-SMN (Otwinowski & Minor, 1997)'
_computing_molecular_graphics 'SHELXTL V6.1 (Sheldrick 2001)'
_computing_publication_material 'SHELXTL V6.1 (Sheldrick 2001)'
_computing_structure_refinement 'SHELXTL V6.1 (Sheldrick 2001)'
_computing_structure_solution 'SHELXTL V6.1 (Sheldrick 2001)'
_diffrn_ambient_temperature 100(1)
_diffrn_detector_area_resol_mean 9
_diffrn_measured_fraction_theta_full 0.998
_diffrn_measured_fraction_theta_max 0.998
_diffrn_measurement_device_type 'Nonius Kappa-CCD'
_diffrn_measurement_method '\f scans and \w scans with \k offsets'
_diffrn_radiation_monochromator graphite
_diffrn_radiation_source 'fine-focus sealed tube'
_diffrn_radiation_type MoK\a
_diffrn_radiation_wavelength 0.71220
_diffrn_reflns_av_R_equivalents 0.039
_diffrn_reflns_av_sigmaI/netI 0.0484
_diffrn_reflns_limit_h_max 15
_diffrn_reflns_limit_h_min -15
_diffrn_reflns_limit_k_max 15
_diffrn_reflns_limit_k_min -14
_diffrn_reflns_limit_l_max 17
_diffrn_reflns_limit_l_min -17
_diffrn_reflns_number 17419
_diffrn_reflns_theta_full 27.51
_diffrn_reflns_theta_max 27.51
_diffrn_reflns_theta_min 2.55
_diffrn_standards_decay_% none
_exptl_absorpt_coefficient_mu 0.685
_exptl_absorpt_correction_T_max 0.9347
_exptl_absorpt_correction_T_min 0.8475
_exptl_absorpt_correction_type multi-scan
_exptl_absorpt_process_details 'Denzo-SMN (Otwinowski & Minor, 1997)'
_exptl_crystal_density_diffrn 1.481
_exptl_crystal_density_method 'not measured'
_exptl_crystal_description plate
_exptl_crystal_F_000 804
_exptl_crystal_size_max 0.25
_exptl_crystal_size_mid 0.25
_exptl_crystal_size_min 0.10
_refine_diff_density_max 0.334
_refine_diff_density_min -0.522
_refine_diff_density_rms 0.059
_refine_ls_abs_structure_details 'Flack H D (1983), Acta Cryst. A39, 876-881'
_refine_ls_abs_structure_Flack -0.012(16)
_refine_ls_extinction_method none
_refine_ls_goodness_of_fit_ref 1.053
_refine_ls_hydrogen_treatment constr
_refine_ls_matrix_type full
_refine_ls_number_parameters 464
_refine_ls_number_reflns 7374
_refine_ls_number_restraints 5
_refine_ls_restrained_S_all 1.053
_refine_ls_R_factor_all 0.0377
_refine_ls_R_factor_gt 0.0294
_refine_ls_shift/su_max 0.001
_refine_ls_shift/su_mean 0.000
_refine_ls_structure_factor_coef Fsqd
_refine_ls_weighting_details 'calc w=1/[\s^2^(Fo^2^)+(0.0203P)^2^+0.3775P] where P=(Fo^2^+2Fc^2^)/3'
_refine_ls_weighting_scheme calc
_refine_ls_wR_factor_gt 0.0604
_refine_ls_wR_factor_ref 0.0622
_reflns_number_gt 6524
_reflns_number_total 7374
_reflns_threshold_expression >2sigma(I)
_cod_data_source_file om020241a.cif
_cod_data_source_block k99206_(Compound_2)
_cod_depositor_comments
;
The following automatic conversions were performed:

'_symmetry_cell_setting' value 'Monoclinic' changed to 'monoclinic'
according to /home/saulius/struct/CIF-dictionaries/cif_core.dic
dictionary named 'cif_core.dic' version 2.4.1 from 2010-06-29.

Automatic conversion script
Id: cif_fix_values 1715 2011-07-08 13:25:40Z adriana 
;
_cod_original_sg_symbol_H-M P2(1)
_cod_database_code 4076890

loop_
_symmetry_equiv_pos_as_xyz
'x, y, z'
'-x, y+1/2, -z'

loop_
_atom_site_label
_atom_site_type_symbol
_atom_site_fract_x
_atom_site_fract_y
_atom_site_fract_z
_atom_site_U_iso_or_equiv
_atom_site_adp_type
_atom_site_occupancy
_atom_site_symmetry_multiplicity
_atom_site_calc_flag
_atom_site_refinement_flags
_atom_site_disorder_assembly
_atom_site_disorder_group
Rh1 Rh 0.241586(17) 0.859051(13) 0.305987(13) 0.01633(6) Uani 1 1 d D . .
P1 P 0.39990(5) 0.85621(9) 0.25022(4) 0.01532(13) Uani 1 1 d . A .
P2 P 0.24388(6) 1.06133(7) 0.31195(5) 0.01454(16) Uani 1 1 d . A .
Cl1 Cl 0.06824(8) 0.86643(11) 0.35439(6) 0.0212(3) Uani 0.871(3) 1 d PD A 1
O57 O 0.1604(3) 0.6110(2) 0.2542(2) 0.0348(7) Uani 0.871(3) 1 d PD A 1
C57 C 0.1990(4) 0.7006(4) 0.2777(3) 0.0199(8) Uani 0.871(3) 1 d PD A 1
Cl1* Cl 0.1744(11) 0.6659(4) 0.2782(9) 0.032(3) Uiso 0.129(3) 1 d PD A 2
O57* O 0.0358(10) 0.8859(14) 0.3885(11) 0.026(5) Uiso 0.129(3) 1 d PD A 2
C57* C 0.114(2) 0.8857(18) 0.358(3) 0.044(12) Uiso 0.129(3) 1 d PD A 2
C1 C 0.3526(2) 0.9495(3) 0.13508(17) 0.0147(5) Uani 1 1 d . . .
C2 C 0.2800(2) 0.8972(3) 0.04057(19) 0.0207(7) Uani 1 1 d . A .
H2A H 0.2725 0.8154 0.0359 0.025 Uiso 1 1 calc R . .
C3 C 0.2211(2) 0.9640(3) -0.04345(17) 0.0186(5) Uani 1 1 d . . .
H3A H 0.1724 0.9277 -0.1054 0.022 Uiso 1 1 calc R A .
C4 C 0.2309(2) 1.0846(3) -0.04004(19) 0.0189(6) Uani 1 1 d . A .
C5 C 0.1718(2) 1.1553(3) -0.1269(2) 0.0232(6) Uani 1 1 d . . .
H5A H 0.1210 1.1203 -0.1887 0.028 Uiso 1 1 calc R A .
C6 C 0.1865(3) 1.2722(3) -0.1232(2) 0.0265(7) Uani 1 1 d . A .
H6A H 0.1464 1.3177 -0.1823 0.032 Uiso 1 1 calc R . .
C7 C 0.2610(2) 1.3255(2) -0.03224(19) 0.0219(7) Uani 1 1 d . . .
H7A H 0.2724 1.4069 -0.0304 0.026 Uiso 1 1 calc R A .
C8 C 0.3177(3) 1.2605(2) 0.0543(2) 0.0194(6) Uani 1 1 d . A .
H8A H 0.3660 1.2980 0.1158 0.023 Uiso 1 1 calc R . .
C9 C 0.3054(2) 1.1391(2) 0.05349(19) 0.0151(5) Uani 1 1 d . . .
C10 C 0.3638(2) 1.0682(2) 0.14224(18) 0.0148(6) Uani 1 1 d . A .
C11 C 0.3830(2) 1.1395(2) 0.31986(18) 0.0152(6) Uani 1 1 d . . .
C12 C 0.4490(2) 1.2003(2) 0.41151(19) 0.0188(6) Uani 1 1 d . A .
H12A H 0.4151 1.2098 0.4641 0.023 Uiso 1 1 calc R . .
C13 C 0.5607(3) 1.2451(2) 0.4246(2) 0.0188(6) Uani 1 1 d . . .
H13A H 0.6037 1.2840 0.4869 0.023 Uiso 1 1 calc R A .
C14 C 0.6137(2) 1.2352(2) 0.3481(2) 0.0165(6) Uani 1 1 d . A .
C15 C 0.7287(3) 1.2835(3) 0.3608(2) 0.0213(6) Uani 1 1 d . . .
H15A H 0.7719 1.3236 0.4224 0.026 Uiso 1 1 calc R A .
C16 C 0.7783(3) 1.2726(3) 0.2847(2) 0.0234(7) Uani 1 1 d . A .
H16A H 0.8552 1.3055 0.2937 0.028 Uiso 1 1 calc R . .
C17 C 0.7146(3) 1.2125(3) 0.1927(2) 0.0214(6) Uani 1 1 d . . .
H17A H 0.7497 1.2043 0.1407 0.026 Uiso 1 1 calc R A .
C18 C 0.6034(2) 1.1665(2) 0.17843(19) 0.0183(6) Uani 1 1 d . A .
H18A H 0.5621 1.1261 0.1165 0.022 Uiso 1 1 calc R . .
C19 C 0.5478(2) 1.1778(2) 0.25422(19) 0.0148(5) Uani 1 1 d . . .
C20 C 0.4320(3) 1.1295(2) 0.2418(2) 0.0151(6) Uani 1 1 d . A .
C21 C 0.4401(2) 0.7153(2) 0.2101(2) 0.0177(6) Uani 1 1 d . . .
C22 C 0.4409(3) 0.6204(2) 0.2742(2) 0.0173(6) Uani 1 1 d . A .
H22A H 0.4169 0.6317 0.3324 0.021 Uiso 1 1 calc R . .
C23 C 0.4756(3) 0.5123(3) 0.2546(2) 0.0228(6) Uani 1 1 d . . .
H23A H 0.4734 0.4494 0.2980 0.027 Uiso 1 1 calc R A .
C24 C 0.5139(2) 0.4945(2) 0.1717(2) 0.0226(7) Uani 1 1 d . A .
H24A H 0.5390 0.4199 0.1583 0.027 Uiso 1 1 calc R . .
C25 C 0.5152(2) 0.5877(3) 0.1082(2) 0.0208(6) Uani 1 1 d . . .
H25A H 0.5415 0.5765 0.0512 0.025 Uiso 1 1 calc R A .
C26 C 0.4787(2) 0.6963(3) 0.1274(2) 0.0205(6) Uani 1 1 d . A .
H26A H 0.4800 0.7588 0.0833 0.025 Uiso 1 1 calc R . .
C31 C 0.5502(3) 0.9055(2) 0.3319(2) 0.0180(6) Uani 1 1 d . . .
C32 C 0.6445(3) 0.9111(2) 0.2940(2) 0.0238(6) Uani 1 1 d . A .
H32A H 0.6310 0.8901 0.2246 0.029 Uiso 1 1 calc R . .
C33 C 0.7596(3) 0.9473(3) 0.3569(2) 0.0282(7) Uani 1 1 d . . .
H33A H 0.8235 0.9532 0.3300 0.034 Uiso 1 1 calc R A .
C34 C 0.7793(3) 0.9744(3) 0.4587(2) 0.0329(7) Uani 1 1 d . A .
H34A H 0.8576 0.9982 0.5020 0.039 Uiso 1 1 calc R . .
C35 C 0.6867(3) 0.9674(3) 0.4979(2) 0.0295(7) Uani 1 1 d . . .
H35A H 0.7016 0.9857 0.5680 0.035 Uiso 1 1 calc R A .
C36 C 0.5717(3) 0.9336(2) 0.4350(2) 0.0223(7) Uani 1 1 d . A .
H36A H 0.5077 0.9295 0.4620 0.027 Uiso 1 1 calc R . .
C41 C 0.2014(2) 1.1135(2) 0.41955(19) 0.0177(6) Uani 1 1 d . . .
C42 C 0.0987(3) 1.1791(3) 0.4048(2) 0.0261(7) Uani 1 1 d . A .
H42A H 0.0529 1.2058 0.3378 0.031 Uiso 1 1 calc R . .
C43 C 0.0621(3) 1.2062(3) 0.4870(2) 0.0311(8) Uani 1 1 d . . .
H43A H -0.0091 1.2507 0.4759 0.037 Uiso 1 1 calc R A .
C44 C 0.1286(3) 1.1687(3) 0.5851(2) 0.0255(7) Uani 1 1 d . A .
H44A H 0.1035 1.1877 0.6414 0.031 Uiso 1 1 calc R . .
C45 C 0.2313(3) 1.1038(3) 0.6006(2) 0.0256(7) Uani 1 1 d . . .
H45A H 0.2777 1.0785 0.6680 0.031 Uiso 1 1 calc R A .
C46 C 0.2672(2) 1.0752(3) 0.51874(19) 0.0221(6) Uani 1 1 d . A .
H46A H 0.3374 1.0291 0.5300 0.027 Uiso 1 1 calc R . .
C51 C 0.1305(3) 1.1210(2) 0.1975(2) 0.0184(6) Uani 1 1 d . . .
C52 C 0.0478(3) 1.0485(3) 0.1274(2) 0.0233(6) Uani 1 1 d . A .
H52A H 0.0474 0.9680 0.1408 0.028 Uiso 1 1 calc R . .
C53 C -0.0346(3) 1.0951(3) 0.0375(2) 0.0294(7) Uani 1 1 d . . .
H53A H -0.0910 1.0457 -0.0103 0.035 Uiso 1 1 calc R A .
C54 C -0.0350(3) 1.2109(3) 0.0173(2) 0.0316(8) Uani 1 1 d . A .
H54A H -0.0894 1.2409 -0.0455 0.038 Uiso 1 1 calc R . .
C55 C 0.0438(3) 1.2848(3) 0.0884(2) 0.0305(8) Uani 1 1 d . . .
H55A H 0.0409 1.3656 0.0758 0.037 Uiso 1 1 calc R A .
C56 C 0.1267(3) 1.2398(3) 0.1781(2) 0.0247(7) Uani 1 1 d . A .
H56A H 0.1813 1.2901 0.2264 0.030 Uiso 1 1 calc R . .

loop_
_atom_site_aniso_label
_atom_site_aniso_U_11
_atom_site_aniso_U_22
_atom_site_aniso_U_33
_atom_site_aniso_U_23
_atom_site_aniso_U_13
_atom_site_aniso_U_12
Rh1 0.01640(10) 0.01718(11) 0.01585(9) 0.00123(12) 0.00614(7) -0.00097(13)
P1 0.0172(3) 0.0137(3) 0.0155(3) 0.0006(4) 0.0062(2) -0.0001(5)
P2 0.0145(4) 0.0161(4) 0.0134(3) 0.0002(3) 0.0053(3) 0.0012(3)
Cl1 0.0186(5) 0.0256(5) 0.0224(4) -0.0018(5) 0.0109(3) -0.0036(5)
O57 0.0327(16) 0.0188(17) 0.0500(18) -0.0065(14) 0.0103(14) -0.0021(13)
C57 0.019(2) 0.016(2) 0.0221(19) 0.0053(18) 0.0046(16) 0.005(2)
C1 0.0151(12) 0.0170(14) 0.0142(11) 0.0001(11) 0.0079(9) -0.0002(12)
C2 0.0164(14) 0.0225(16) 0.0230(14) -0.0061(11) 0.0067(12) -0.0001(11)
C3 0.0188(13) 0.0227(15) 0.0138(11) -0.0024(13) 0.0050(10) -0.0046(14)
C4 0.0141(14) 0.0279(17) 0.0154(12) -0.0022(11) 0.0062(10) -0.0017(12)
C5 0.0212(15) 0.0319(18) 0.0150(13) 0.0022(12) 0.0044(11) -0.0010(13)
C6 0.0273(18) 0.0333(19) 0.0186(15) 0.0112(13) 0.0073(13) 0.0051(14)
C7 0.0227(15) 0.0194(17) 0.0251(13) 0.0070(11) 0.0102(12) 0.0027(11)
C8 0.0181(16) 0.0219(17) 0.0187(14) -0.0003(11) 0.0070(12) -0.0002(11)
C9 0.0147(13) 0.0166(14) 0.0162(12) 0.0012(10) 0.0080(10) -0.0011(11)
C10 0.0126(13) 0.0178(15) 0.0146(12) -0.0013(11) 0.0055(10) 0.0001(11)
C11 0.0160(14) 0.0121(14) 0.0154(12) 0.0021(10) 0.0029(10) 0.0030(11)
C12 0.0218(15) 0.0201(16) 0.0153(12) 0.0007(11) 0.0075(11) 0.0041(12)
C13 0.0195(16) 0.0189(15) 0.0159(13) -0.0024(10) 0.0036(12) -0.0002(12)
C14 0.0155(14) 0.0147(14) 0.0163(13) 0.0032(10) 0.0018(11) 0.0038(11)
C15 0.0181(16) 0.0237(16) 0.0208(14) 0.0006(12) 0.0052(12) 0.0000(13)
C16 0.0170(16) 0.0227(16) 0.0284(16) -0.0004(12) 0.0052(13) -0.0025(12)
C17 0.0213(15) 0.0224(16) 0.0225(14) 0.0021(12) 0.0100(12) 0.0030(13)
C18 0.0187(14) 0.0186(15) 0.0161(12) -0.0004(11) 0.0040(11) 0.0000(12)
C19 0.0181(14) 0.0106(14) 0.0148(12) 0.0023(10) 0.0045(11) 0.0028(11)
C20 0.0193(15) 0.0104(16) 0.0157(13) 0.0023(11) 0.0060(11) 0.0018(12)
C21 0.0158(14) 0.0157(15) 0.0215(13) -0.0013(11) 0.0063(11) 0.0012(12)
C22 0.0173(15) 0.0160(16) 0.0187(14) 0.0012(11) 0.0066(12) 0.0010(12)
C23 0.0224(16) 0.0194(16) 0.0272(15) 0.0030(12) 0.0092(12) 0.0008(13)
C24 0.0185(15) 0.0185(16) 0.0285(15) -0.0054(11) 0.0051(12) 0.0042(11)
C25 0.0194(15) 0.0254(17) 0.0190(13) -0.0029(12) 0.0084(11) 0.0009(13)
C26 0.0191(15) 0.0202(16) 0.0228(14) 0.0026(12) 0.0077(11) -0.0015(12)
C31 0.0176(14) 0.0149(13) 0.0185(12) 0.0023(10) 0.0022(11) 0.0014(11)
C32 0.0220(16) 0.0227(15) 0.0259(14) -0.0013(12) 0.0072(12) 0.0060(12)
C33 0.0205(15) 0.0244(18) 0.0406(16) 0.0008(15) 0.0117(13) 0.0033(15)
C34 0.0194(15) 0.0316(19) 0.0369(16) -0.0008(15) -0.0040(13) -0.0004(15)
C35 0.0309(16) 0.0274(17) 0.0217(13) -0.0005(14) -0.0016(12) 0.0045(16)
C36 0.0254(15) 0.0204(17) 0.0201(13) 0.0043(11) 0.0066(11) 0.0013(12)
C41 0.0181(14) 0.0178(15) 0.0184(13) -0.0018(11) 0.0079(11) -0.0026(11)
C42 0.0236(16) 0.0362(19) 0.0168(13) 0.0023(12) 0.0049(12) 0.0097(14)
C43 0.0243(16) 0.045(2) 0.0238(15) -0.0017(14) 0.0079(13) 0.0140(15)
C44 0.0275(16) 0.0318(18) 0.0198(14) -0.0023(12) 0.0113(12) -0.0001(14)
C45 0.0264(17) 0.0317(19) 0.0180(13) 0.0040(12) 0.0066(12) 0.0076(14)
C46 0.0200(15) 0.0263(17) 0.0209(13) 0.0024(12) 0.0081(11) 0.0076(13)
C51 0.0184(15) 0.0225(16) 0.0165(13) 0.0024(11) 0.0087(11) 0.0046(12)
C52 0.0240(16) 0.0256(17) 0.0204(13) -0.0028(12) 0.0080(12) 0.0030(13)
C53 0.0230(16) 0.040(2) 0.0209(14) -0.0050(13) 0.0022(12) 0.0098(15)
C54 0.0275(18) 0.045(2) 0.0234(15) 0.0114(14) 0.0104(13) 0.0185(16)
C55 0.0280(19) 0.0303(18) 0.0379(18) 0.0157(15) 0.0173(16) 0.0127(15)
C56 0.0213(16) 0.0259(17) 0.0284(16) 0.0016(13) 0.0106(13) 0.0010(13)

loop_
_atom_type_symbol
_atom_type_description
_atom_type_scat_dispersion_real
_atom_type_scat_dispersion_imag
_atom_type_scat_source
C C 0.0033 0.0016 'International Tables Vol C Tables 4.2.6.8 and 6.1.1.4'
H H 0.0000 0.0000 'International Tables Vol C Tables 4.2.6.8 and 6.1.1.4'
P P 0.1023 0.0942 'International Tables Vol C Tables 4.2.6.8 and 6.1.1.4'
Rh Rh -1.1178 0.9187 'International Tables Vol C Tables 4.2.6.8 and 6.1.1.4'
O O 0.0106 0.0060 'International Tables Vol C Tables 4.2.6.8 and 6.1.1.4'
Cl Cl 0.1484 0.1585 'International Tables Vol C Tables 4.2.6.8 and 6.1.1.4'

loop_
_geom_angle_atom_site_label_1
_geom_angle_atom_site_label_2
_geom_angle_atom_site_label_3
_geom_angle
C57 Rh1 C57* 92.7(7)
C57 Rh1 P1 96.06(14)
C57* Rh1 P1 171.2(7)
C57 Rh1 P2 165.45(14)
C57* Rh1 P2 80.0(6)
P1 Rh1 P2 91.48(3)
C57 Rh1 Cl1* 5.5(4)
C57* Rh1 Cl1* 87.2(7)
P1 Rh1 Cl1* 101.6(3)
P2 Rh1 Cl1* 162.2(3)
C57 Rh1 Cl1 84.34(14)
C57* Rh1 Cl1 9.1(8)
P1 Rh1 Cl1 176.46(3)
P2 Rh1 Cl1 87.38(4)
Cl1* Rh1 Cl1 78.8(3)
C31 P1 C21 99.70(12)
C31 P1 C1 106.88(12)
C21 P1 C1 106.87(12)
C31 P1 Rh1 121.45(9)
C21 P1 Rh1 116.57(10)
C1 P1 Rh1 104.44(8)
C51 P2 C41 105.05(12)
C51 P2 C11 103.62(12)
C41 P2 C11 106.06(12)
C51 P2 Rh1 110.64(10)
C41 P2 Rh1 110.81(9)
C11 P2 Rh1 119.51(9)
O57 C57 Rh1 171.9(4)
O57* C57* Rh1 170.8(16)
C10 C1 C2 120.0(2)
C10 C1 P1 121.82(18)
C2 C1 P1 116.8(2)
C3 C2 C1 120.5(3)
C2 C3 C4 121.5(2)
C3 C4 C5 122.3(2)
C3 C4 C9 119.0(2)
C5 C4 C9 118.7(3)
C6 C5 C4 121.4(3)
C5 C6 C7 120.1(3)
C8 C7 C6 120.4(3)
C7 C8 C9 121.3(3)
C8 C9 C4 118.2(2)
C8 C9 C10 122.8(2)
C4 C9 C10 118.9(2)
C1 C10 C9 120.0(2)
C1 C10 C20 122.7(2)
C9 C10 C20 117.3(2)
C20 C11 C12 119.1(2)
C20 C11 P2 120.7(2)
C12 C11 P2 119.8(2)
C13 C12 C11 120.7(3)
C12 C13 C14 121.7(3)
C13 C14 C15 121.8(2)
C13 C14 C19 118.7(3)
C15 C14 C19 119.5(3)
C16 C15 C14 120.5(3)
C15 C16 C17 120.1(3)
C18 C17 C16 120.4(3)
C17 C18 C19 121.4(2)
C18 C19 C14 118.2(2)
C18 C19 C20 122.5(2)
C14 C19 C20 119.2(2)
C11 C20 C19 120.4(2)
C11 C20 C10 120.9(2)
C19 C20 C10 118.6(2)
C26 C21 C22 117.6(3)
C26 C21 P1 125.6(2)
C22 C21 P1 116.5(2)
C23 C22 C21 121.5(3)
C22 C23 C24 120.2(3)
C23 C24 C25 119.0(3)
C26 C25 C24 120.6(3)
C25 C26 C21 121.0(3)
C32 C31 C36 119.3(3)
C32 C31 P1 120.8(2)
C36 C31 P1 119.9(2)
C31 C32 C33 120.6(3)
C34 C33 C32 119.3(3)
C35 C34 C33 120.7(3)
C34 C35 C36 120.2(3)
C35 C36 C31 119.9(3)
C42 C41 C46 118.7(2)
C42 C41 P2 122.1(2)
C46 C41 P2 118.8(2)
C41 C42 C43 120.5(3)
C44 C43 C42 120.4(3)
C45 C44 C43 119.6(3)
C44 C45 C46 120.3(3)
C45 C46 C41 120.6(3)
C52 C51 C56 119.3(3)
C52 C51 P2 120.3(2)
C56 C51 P2 120.4(2)
C51 C52 C53 119.5(3)
C54 C53 C52 120.8(3)
C53 C54 C55 120.2(3)
C56 C55 C54 119.7(3)
C55 C56 C51 120.4(3)

loop_
_geom_bond_atom_site_label_1
_geom_bond_atom_site_label_2
_geom_bond_distance
Rh1 C57 1.904(5)
Rh1 C57* 1.905(5)
Rh1 P1 2.2500(6)
Rh1 P2 2.3410(8)
Rh1 Cl1* 2.357(2)
Rh1 Cl1 2.3587(10)
P1 C31 1.831(3)
P1 C21 1.836(3)
P1 C1 1.845(3)
P2 C51 1.820(3)
P2 C41 1.830(3)
P2 C11 1.840(3)
O57 C57 1.134(6)
O57* C57* 1.134(6)
C1 C10 1.379(4)
C1 C2 1.428(3)
C2 C3 1.370(4)
C3 C4 1.399(4)
C4 C5 1.422(4)
C4 C9 1.435(3)
C5 C6 1.362(4)
C6 C7 1.406(4)
C7 C8 1.378(4)
C8 C9 1.411(4)
C9 C10 1.440(3)
C10 C20 1.511(3)
C11 C20 1.395(4)
C11 C12 1.425(4)
C12 C13 1.365(4)
C13 C14 1.407(4)
C14 C15 1.418(4)
C14 C19 1.427(3)
C15 C16 1.375(4)
C16 C17 1.417(4)
C17 C18 1.363(4)
C18 C19 1.421(4)
C19 C20 1.428(4)
C21 C26 1.387(4)
C21 C22 1.409(4)
C22 C23 1.372(4)
C23 C24 1.387(4)
C24 C25 1.395(4)
C25 C26 1.382(4)
C31 C32 1.383(4)
C31 C36 1.400(4)
C32 C33 1.398(4)
C33 C34 1.383(4)
C34 C35 1.377(4)
C35 C36 1.390(4)
C41 C42 1.381(4)
C41 C46 1.396(3)
C42 C43 1.384(4)
C43 C44 1.383(4)
C44 C45 1.376(4)
C45 C46 1.380(4)
C51 C52 1.393(4)
C51 C56 1.398(4)
C52 C53 1.396(4)
C53 C54 1.368(5)
C54 C55 1.389(5)
C55 C56 1.389(4)
